data_7025906
loop_
_publ_author_name
'Parois, Pascal'
'Moggach, Stephen A.'
'Lennie, Alistair R.'
'Warren, John E.'
'Brechin, Euan K.'
'Murrie, Mark'
'Parsons, Simon'

_publ_section_title
;
 The effect of pressure on the crystal structure of [Gd(PhCOO)3(DMF)]n to
 3.7 GPa and the transition to a second phase at 5.0 GPa.
;
_journal_issue 30
_journal_name_full 'Dalton transactions (Cambridge, England : 2003)'
_journal_page_first 7004
_journal_page_last 7011
_journal_paper_doi 10.1039/c0dt00046a
_journal_volume 39
_journal_year 2010
_chemical_formula_moiety
;
(C24 H22 Gd1 N1 O7)n
;
_chemical_formula_sum 'C24 H22 Gd N O7'
_chemical_formula_weight 593.69
_chemical_name_systematic
;
catena-((\m~2~-Benzoato-O,O')-bis(\m~2~-benzoato-O,O',O')-(dimethylformamide-O
)-gadolinium)
;
_space_group_IT_number 86
_symmetry_cell_setting tetragonal
_symmetry_space_group_name_Hall 'P 4n -1n'
_symmetry_space_group_name_H-M 'P 42/n :1'
_atom_sites_solution_hydrogens geom
_atom_sites_solution_primary direct
_audit_creation_date 08-06-27
_audit_creation_method CRYSTALS_ver_12.85
_cell_angle_alpha 90
_cell_angle_beta 90
_cell_angle_gamma 90
_cell_formula_units_Z 8
_cell_length_a 22.0678(4)
_cell_length_b 22.0678(4)
_cell_length_c 9.1203(3)
_cell_measurement_reflns_used 4685
_cell_measurement_temperature 293
_cell_measurement_theta_max 20
_cell_measurement_theta_min 3
_cell_volume 4441.47(19)
_computing_cell_refinement 'SAINT (Siemens ,1995)'
_computing_data_collection 'SMART (Siemens, 1993)'
_computing_data_reduction 'SAINT (Siemens ,1995)'
_computing_molecular_graphics 'DIAMOND Crystal Impact (2004)'
_computing_publication_material 'CRYSTALS (Betteridge et al., 2003)'
_computing_structure_refinement 'CRYSTALS (Betteridge et al., 2003)'
_computing_structure_solution 'USER DEFINED STRUCTURE SOLUTION'
_diffrn_ambient_temperature 293
_diffrn_measured_fraction_theta_full 0.700
_diffrn_measured_fraction_theta_max 0.562
_diffrn_measurement_device 'Bruker SMART'
_diffrn_measurement_device_type Area
_diffrn_measurement_method \w
_diffrn_radiation_monochromator Silicon
_diffrn_radiation_type synchrotron
_diffrn_radiation_wavelength 0.48650
_diffrn_reflns_av_R_equivalents 0.097
_diffrn_reflns_limit_h_max 29
_diffrn_reflns_limit_h_min -29
_diffrn_reflns_limit_k_max 14
_diffrn_reflns_limit_k_min -14
_diffrn_reflns_limit_l_max 13
_diffrn_reflns_limit_l_min -13
_diffrn_reflns_number 24076
_diffrn_reflns_theta_full 15.343
_diffrn_reflns_theta_max 20.458
_diffrn_reflns_theta_min 1.263
_diffrn_source synchrotron
_diffrn_standards_number 0
_exptl_absorpt_coefficient_mu 0.967
_exptl_absorpt_correction_T_max 0.74
_exptl_absorpt_correction_T_min 0.07
_exptl_absorpt_correction_type multi-scan
_exptl_absorpt_process_details 'SADABS (Siemens, 1996)'
_exptl_crystal_colour colourless
_exptl_crystal_density_diffrn 1.776
_exptl_crystal_density_method 'not measured'
_exptl_crystal_description block
_exptl_crystal_F_000 2344
_exptl_crystal_size_max 0.20
_exptl_crystal_size_mid 0.20
_exptl_crystal_size_min 0.10
_refine_diff_density_max 2.61
_refine_diff_density_min -4.43
_refine_ls_extinction_method None
_refine_ls_goodness_of_fit_ref 1.0284
_refine_ls_hydrogen_treatment noref
_refine_ls_matrix_type full
_refine_ls_number_parameters 298
_refine_ls_number_reflns 2805
_refine_ls_number_restraints 86
_refine_ls_R_factor_all 0.0965
_refine_ls_R_factor_gt 0.0729
_refine_ls_shift/su_max 0.001877
_refine_ls_structure_factor_coef F
_refine_ls_weighting_details
;
Method, part 1, Chebychev polynomial, (Watkin, 1994, Prince, 1982)
[weight] = 1.0/[A~0~*T~0~(x)+A~1~*T~1~(x) ... +A~n-1~]*T~n-1~(x)]
where A~i~ are the Chebychev coefficients listed below and x= Fcalc/Fmax
Method = Robust Weighting (Prince, 1982)
W = [weight] * [1-(deltaF/6*sigmaF)^2^]^2^
A~i~ are:
2.27 2.10 1.44
;
_refine_ls_weighting_scheme calc
_refine_ls_wR_factor_all 0.0965
_refine_ls_wR_factor_gt 0.0759
_refine_ls_wR_factor_ref 0.0759
_reflns_limit_h_max 14
_reflns_limit_h_min -12
_reflns_limit_k_max 29
_reflns_limit_k_min 0
_reflns_limit_l_max 13
_reflns_limit_l_min 0
_reflns_number_gt 2805
_reflns_number_total 3876
_reflns_threshold_expression I>2.0\s(I)
_oxford_diffrn_Wilson_B_factor 0.00
_oxford_diffrn_Wilson_scale 0.00
_oxford_refine_ls_r_factor_ref 0.0729
_oxford_refine_ls_scale 0.2548(9)
_oxford_reflns_number_all 3873
_oxford_reflns_threshold_expression_ref I>2.0\s(I)
_oxford_structure_analysis_title 'gdpol3 in P4(2)/n'
_cod_data_source_file c0dt00046a.txt
_cod_data_source_block gdpol3_Phase1_0_55GPa
_cod_depositor_comments
;
The following automatic conversions were performed:

'_symmetry_cell_setting' value 'Tetragonal' changed to 'tetragonal'
according to /home/saulius/struct/CIF-dictionaries/cif_core.dic
dictionary named 'cif_core.dic' version 2.4.2 from 2011-04-26.

Automatic conversion script
Id: cif_fix_values 1891 2012-01-12 08:04:46Z andrius 
;
_cod_original_cell_volume 4441.48(19)
_cod_original_sg_symbol_H-M 'P 42/n:1'
_cod_original_formula_sum 'C24 H22 Gd1 N1 O7'
_cod_database_code 7025906

loop_
_symmetry_equiv_pos_as_xyz
x,y,z
-x,-y,z
-y+1/2,x+1/2,z+1/2
y+1/2,-x+1/2,z+1/2
-x+1/2,-y+1/2,-z+1/2
x+1/2,y+1/2,-z+1/2
y,-x,-z
-y,x,-z

loop_
_atom_site_label
_atom_site_type_symbol
_atom_site_fract_x
_atom_site_fract_y
_atom_site_fract_z
_atom_site_U_iso_or_equiv
_atom_site_occupancy
_atom_site_adp_type
_atom_site_refinement_flags_posn
Gd1 Gd 0.739780(19) 0.749318(15) -0.03805(3) 0.0185 1.0000 Uani .
O1 O 0.7910(2) 0.6997(2) -0.2245(4) 0.0234 1.0000 Uani D
O2 O 0.8496(2) 0.6833(3) -0.4148(4) 0.0327 1.0000 Uani D
O3 O 0.6698(2) 0.6826(2) -0.1579(4) 0.0271 1.0000 Uani D
O4 O 0.6924(3) 0.6723(2) -0.3957(4) 0.0324 1.0000 Uani D
O5 O 0.7186(3) 0.6708(2) 0.1272(4) 0.0330 1.0000 Uani D
O6 O 0.7657(3) 0.6891(2) 0.3372(4) 0.0288 1.0000 Uani D
O7 O 0.8358(2) 0.7231(3) 0.0693(4) 0.0324 1.0000 Uani D
N1 N 0.9075(3) 0.7275(3) 0.2463(6) 0.0381 1.0000 Uani D
C1 C 0.8339(3) 0.6711(3) -0.2865(5) 0.0238 1.0000 Uani D
C2 C 0.8632(2) 0.6214(3) -0.2030(5) 0.0256 1.0000 Uani D
C3 C 0.9222(3) 0.6057(3) -0.2351(7) 0.0412 1.0000 Uani D
C4 C 0.9524(3) 0.5620(3) -0.1521(8) 0.0564 1.0000 Uani D
C5 C 0.9228(4) 0.5340(3) -0.0377(7) 0.0482 1.0000 Uani D
C6 C 0.8638(3) 0.5497(3) -0.0061(6) 0.0426 1.0000 Uani D
C7 C 0.8344(3) 0.5933(3) -0.0871(5) 0.0318 1.0000 Uani D
C8 C 0.6681(3) 0.6536(3) -0.2765(5) 0.0244 1.0000 Uani D
C9 C 0.6389(2) 0.5928(2) -0.2791(5) 0.0232 1.0000 Uani D
C10 C 0.6129(3) 0.5705(3) -0.1524(6) 0.0419 1.0000 Uani D
C11 C 0.5849(3) 0.5141(3) -0.1531(7) 0.0443 1.0000 Uani D
C12 C 0.5823(3) 0.4813(3) -0.2802(9) 0.0554 1.0000 Uani D
C13 C 0.6078(3) 0.5032(3) -0.4060(7) 0.0500 1.0000 Uani D
C14 C 0.6359(3) 0.5586(3) -0.4062(6) 0.0377 1.0000 Uani D
C15 C 0.7433(3) 0.6534(2) 0.2460(5) 0.0289 1.0000 Uani D
C16 C 0.7433(3) 0.5868(2) 0.2760(5) 0.0236 1.0000 Uani D
C17 C 0.7777(3) 0.5648(3) 0.3911(6) 0.0363 1.0000 Uani D
C18 C 0.7772(3) 0.5027(3) 0.4209(7) 0.0470 1.0000 Uani D
C19 C 0.7425(3) 0.4648(3) 0.3380(7) 0.0468 1.0000 Uani D
C20 C 0.7084(3) 0.4864(3) 0.2240(7) 0.0417 1.0000 Uani D
C21 C 0.7094(3) 0.5477(3) 0.1921(6) 0.0353 1.0000 Uani D
C22 C 0.8688(3) 0.7522(3) 0.1540(6) 0.0313 1.0000 Uani D
C23 C 0.9433(5) 0.7641(4) 0.3459(10) 0.0627 1.0000 Uani D
C24 C 0.9144(4) 0.6626(4) 0.2554(7) 0.0430 1.0000 Uani D
H231 H 0.9322 0.8060 0.3355 0.0685 1.0000 Uiso .
H232 H 0.9856 0.7596 0.3224 0.0685 1.0000 Uiso .
H233 H 0.9365 0.7513 0.4449 0.0685 1.0000 Uiso .
H241 H 0.8888 0.6437 0.1838 0.0464 1.0000 Uiso .
H242 H 0.9560 0.6519 0.2371 0.0464 1.0000 Uiso .
H243 H 0.9029 0.6489 0.3515 0.0464 1.0000 Uiso .
H31 H 0.9421 0.6245 -0.3128 0.0495 1.0000 Uiso .
H41 H 0.9923 0.5518 -0.1738 0.0677 1.0000 Uiso .
H51 H 0.9424 0.5046 0.0177 0.0579 1.0000 Uiso .
H61 H 0.8436 0.5306 0.0707 0.0511 1.0000 Uiso .
H71 H 0.7948 0.6040 -0.0635 0.0383 1.0000 Uiso .
H101 H 0.6142 0.5932 -0.0666 0.0502 1.0000 Uiso .
H111 H 0.5680 0.4987 -0.0675 0.0531 1.0000 Uiso .
H121 H 0.5631 0.4438 -0.2810 0.0664 1.0000 Uiso .
H131 H 0.6062 0.4805 -0.4918 0.0600 1.0000 Uiso .
H141 H 0.6530 0.5733 -0.4923 0.0453 1.0000 Uiso .
H171 H 0.8010 0.5910 0.4478 0.0436 1.0000 Uiso .
H181 H 0.8005 0.4872 0.4972 0.0565 1.0000 Uiso .
H191 H 0.7420 0.4235 0.3591 0.0561 1.0000 Uiso .
H201 H 0.6847 0.4601 0.1686 0.0501 1.0000 Uiso .
H211 H 0.6871 0.5625 0.1134 0.0423 1.0000 Uiso .
H221 H 0.8661 0.7943 0.1523 0.0376 1.0000 Uiso .

loop_
_atom_site_aniso_label
_atom_site_aniso_U_11
_atom_site_aniso_U_22
_atom_site_aniso_U_33
_atom_site_aniso_U_23
_atom_site_aniso_U_13
_atom_site_aniso_U_12
Gd1 0.0233(2) 0.0192(2) 0.0129(2) 0.00136(9) 0.00026(9) 0.00115(17)
O1 0.025(3) 0.022(2) 0.0238(16) -0.0058(17) -0.0018(16) 0.010(3)
O2 0.035(3) 0.041(3) 0.0227(19) 0.0021(19) 0.0028(19) 0.001(4)
O3 0.027(3) 0.032(3) 0.0220(18) -0.0027(17) -0.0011(16) -0.006(3)
O4 0.040(3) 0.034(3) 0.0233(19) 0.0055(18) -0.004(2) -0.013(4)
O5 0.044(3) 0.034(3) 0.0209(17) 0.0113(19) -0.0060(19) -0.006(4)
O6 0.043(3) 0.027(3) 0.0162(16) -0.0060(16) 0.0008(17) 0.002(3)
O7 0.031(3) 0.039(3) 0.026(2) -0.002(2) -0.0029(19) 0.014(4)
N1 0.028(4) 0.051(5) 0.035(3) 0.003(3) -0.010(2) -0.005(5)
C1 0.027(3) 0.023(3) 0.022(2) -0.003(2) 0.004(2) 0.009(4)
C2 0.029(4) 0.030(4) 0.018(2) 0.000(2) 0.002(2) 0.009(5)
C3 0.033(4) 0.039(5) 0.051(4) 0.015(4) 0.015(3) 0.012(6)
C4 0.047(6) 0.046(6) 0.076(6) 0.016(5) 0.008(4) 0.037(7)
C5 0.062(7) 0.031(5) 0.052(4) 0.016(3) -0.003(4) 0.027(7)
C6 0.065(6) 0.029(5) 0.034(3) 0.008(3) 0.011(4) 0.024(6)
C7 0.043(4) 0.030(4) 0.023(2) 0.000(2) 0.007(3) 0.013(5)
C8 0.022(3) 0.027(4) 0.025(2) 0.005(2) -0.004(2) -0.004(4)
C9 0.014(3) 0.030(4) 0.026(2) 0.006(2) 0.003(2) -0.010(4)
C10 0.038(5) 0.049(5) 0.039(3) 0.004(3) 0.013(3) -0.015(6)
C11 0.048(6) 0.030(4) 0.055(4) 0.010(3) 0.027(4) 0.004(6)
C12 0.039(5) 0.029(5) 0.098(7) -0.001(4) 0.009(5) -0.013(6)
C13 0.052(6) 0.043(5) 0.055(5) -0.011(4) 0.007(4) -0.004(7)
C14 0.038(5) 0.043(5) 0.032(3) -0.001(3) -0.002(3) -0.018(6)
C15 0.049(5) 0.018(3) 0.019(3) 0.000(2) 0.006(3) 0.010(5)
C16 0.032(4) 0.019(3) 0.020(2) -0.001(2) 0.003(2) -0.012(4)
C17 0.045(5) 0.034(4) 0.030(3) 0.008(3) -0.010(3) -0.004(5)
C18 0.057(6) 0.038(5) 0.046(4) 0.015(3) -0.010(4) -0.011(7)
C19 0.067(7) 0.023(4) 0.050(4) 0.010(3) 0.008(4) 0.006(6)
C20 0.054(6) 0.025(4) 0.046(3) -0.005(3) 0.005(4) -0.015(6)
C21 0.048(5) 0.028(4) 0.031(3) -0.002(3) 0.002(3) -0.006(6)
C22 0.021(3) 0.046(5) 0.027(3) 0.006(3) 0.002(2) -0.008(5)
C23 0.057(7) 0.062(7) 0.069(6) 0.004(5) -0.034(5) -0.016(8)
C24 0.038(5) 0.055(6) 0.037(4) 0.006(4) -0.011(3) 0.004(6)

loop_
_atom_type_symbol
_atom_type_scat_dispersion_real
_atom_type_scat_dispersion_imag
_atom_type_scat_Cromer_Mann_a1
_atom_type_scat_Cromer_Mann_b1
_atom_type_scat_Cromer_Mann_a2
_atom_type_scat_Cromer_Mann_b2
_atom_type_scat_Cromer_Mann_a3
_atom_type_scat_Cromer_Mann_b3
_atom_type_scat_Cromer_Mann_a4
_atom_type_scat_Cromer_Mann_b4
_atom_type_scat_Cromer_Mann_c
_atom_type_scat_source
C 0.0010 0.0010 2.3100 20.8439 1.0200 10.2075 1.5886 0.5687 0.8650 51.6512 0.2156 'International Tables Vol C 4.2.6.8 and 6.1.1.4'
H 0.0000 0.0000 0.4930 10.5109 0.3229 26.1257 0.1402 3.1424 0.0408 57.7998 0.0030 'International Tables Vol C 4.2.6.8 and 6.1.1.4'
N 0.0020 0.0010 12.2126 0.0057 3.1322 9.8933 2.0125 28.9975 1.1663 0.5826 -11.5290 'International Tables Vol C 4.2.6.8 and 6.1.1.4'
O 0.0040 0.0030 3.0485 13.2771 2.2868 5.7011 1.5463 0.3239 0.8670 32.9089 0.2508 'International Tables Vol C 4.2.6.8 and 6.1.1.4'
Gd -0.5090 2.0340 25.0709 2.2534 19.0798 0.1820 13.8518 12.9331 3.5454 101.3980 2.4196 'International Tables Vol C 4.2.6.8 and 6.1.1.4'

loop_
_geom_angle_atom_site_label_1
_geom_angle_site_symmetry_1
_geom_angle_atom_site_label_2
_geom_angle_atom_site_label_3
_geom_angle_site_symmetry_3
_geom_angle
_geom_angle_publ_flag
O2 5_664 Gd1 C1 5_664 25.65(12) yes
O2 5_664 Gd1 O4 5_664 91.18(17) yes
C1 5_664 Gd1 O4 5_664 76.69(19) yes
O2 5_664 Gd1 O6 5_665 75.09(17) yes
C1 5_664 Gd1 O6 5_665 93.00(16) yes
O4 5_664 Gd1 O6 5_665 78.63(17) yes
O2 5_664 Gd1 O3 . 77.23(17) yes
C1 5_664 Gd1 O3 . 75.95(18) yes
O4 5_664 Gd1 O3 . 137.75(13) yes
O6 5_665 Gd1 O3 . 134.19(17) yes
O2 5_664 Gd1 O5 . 113.06(18) yes
C1 5_664 Gd1 O5 . 134.08(19) yes
O4 5_664 Gd1 O5 . 146.19(17) yes
O6 5_665 Gd1 O5 . 85.07(16) yes
O3 . Gd1 O5 . 73.19(16) yes
O2 5_664 Gd1 O7 . 154.89(17) yes
C1 5_664 Gd1 O7 . 150.5(2) yes
O4 5_664 Gd1 O7 . 73.84(19) yes
O6 5_665 Gd1 O7 . 82.15(18) yes
O3 . Gd1 O7 . 127.30(19) yes
O5 . Gd1 O7 . 74.73(19) yes
Gd1 5_664 O2 C1 . 94.1(3) yes
Gd1 . O3 C8 . 136.3(4) yes
Gd1 5_664 O4 C8 . 135.8(3) yes
Gd1 . O5 C15 . 133.3(4) yes
Gd1 5_665 O6 C15 . 152.8(5) yes
Gd1 . O7 C22 . 130.3(4) yes
C22 . N1 C23 . 121.5(5) yes
C22 . N1 C24 . 121.2(5) yes
C23 . N1 C24 . 117.3(5) yes
Gd1 5_664 C1 O1 . 61.5(3) yes
Gd1 5_664 C1 O2 . 60.2(3) yes
O1 . C1 O2 . 121.0(5) yes
Gd1 5_664 C1 C2 . 169.2(5) yes
O1 . C1 C2 . 117.6(4) yes
O2 . C1 C2 . 121.4(4) yes
C1 . C2 C3 . 119.2(4) yes
C1 . C2 C7 . 121.6(4) yes
C3 . C2 C7 . 119.0(4) yes
C2 . C3 C4 . 120.6(5) yes
C2 . C3 H31 . 119.7 no
C4 . C3 H31 . 119.7 no
C3 . C4 C5 . 119.6(5) yes
C3 . C4 H41 . 120.2 no
C5 . C4 H41 . 120.2 no
C4 . C5 C6 . 119.7(5) yes
C4 . C5 H51 . 120.1 no
C6 . C5 H51 . 120.2 no
C5 . C6 C7 . 120.6(5) yes
C5 . C6 H61 . 119.7 no
C7 . C6 H61 . 119.7 no
C2 . C7 C6 . 120.5(5) yes
C2 . C7 H71 . 119.7 no
C6 . C7 H71 . 119.7 no
O4 . C8 O3 . 123.7(5) yes
O4 . C8 C9 . 117.2(4) yes
O3 . C8 C9 . 119.0(4) yes
C8 . C9 C10 . 119.2(4) yes
C8 . C9 C14 . 121.7(4) yes
C10 . C9 C14 . 119.1(4) yes
C9 . C10 C11 . 120.0(5) yes
C9 . C10 H101 . 120.0 no
C11 . C10 H101 . 120.0 no
C10 . C11 C12 . 119.8(5) yes
C10 . C11 H111 . 120.1 no
C12 . C11 H111 . 120.1 no
C11 . C12 C13 . 120.4(5) yes
C11 . C12 H121 . 119.8 no
C13 . C12 H121 . 119.8 no
C12 . C13 C14 . 120.2(5) yes
C12 . C13 H131 . 119.9 no
C14 . C13 H131 . 119.9 no
C9 . C14 C13 . 120.4(5) yes
C9 . C14 H141 . 119.8 no
C13 . C14 H141 . 119.8 no
O5 . C15 O6 . 123.2(5) yes
O5 . C15 C16 . 116.9(4) yes
O6 . C15 C16 . 119.9(4) yes
C15 . C16 C17 . 118.9(4) yes
C15 . C16 C21 . 121.0(4) yes
C17 . C16 C21 . 120.1(4) yes
C16 . C17 C18 . 119.1(5) yes
C16 . C17 H171 . 120.5 no
C18 . C17 H171 . 120.4 no
C17 . C18 C19 . 119.9(5) yes
C17 . C18 H181 . 120.1 no
C19 . C18 H181 . 120.0 no
C18 . C19 C20 . 121.1(5) yes
C18 . C19 H191 . 119.5 no
C20 . C19 H191 . 119.4 no
C19 . C20 C21 . 119.4(5) yes
C19 . C20 H201 . 120.3 no
C21 . C20 H201 . 120.3 no
C20 . C21 C16 . 120.4(5) yes
C20 . C21 H211 . 119.8 no
C16 . C21 H211 . 119.8 no
N1 . C22 O7 . 124.3(5) yes
N1 . C22 H221 . 117.8 no
O7 . C22 H221 . 117.9 no
N1 . C23 H231 . 109.5 no
N1 . C23 H232 . 109.4 no
H231 . C23 H232 . 109.0 no
N1 . C23 H233 . 109.9 no
H231 . C23 H233 . 109.6 no
H232 . C23 H233 . 109.4 no
N1 . C24 H241 . 109.3 no
N1 . C24 H242 . 109.7 no
H241 . C24 H242 . 109.7 no
N1 . C24 H243 . 109.6 no
H241 . C24 H243 . 109.1 no
H242 . C24 H243 . 109.5 no

loop_
_geom_bond_atom_site_label_1
_geom_bond_atom_site_label_2
_geom_bond_site_symmetry_2
_geom_bond_distance
_geom_bond_publ_flag
Gd1 O2 5_664 2.506(5) yes
Gd1 C1 5_664 2.880(5) yes
Gd1 O4 5_664 2.366(5) yes
Gd1 O6 5_665 2.284(4) yes
Gd1 O3 . 2.398(5) yes
Gd1 O5 . 2.344(4) yes
Gd1 O7 . 2.405(5) yes
O1 C1 . 1.271(6) yes
O2 C1 . 1.250(5) yes
O3 C8 . 1.257(5) yes
O4 C8 . 1.280(5) yes
O5 C15 . 1.272(5) yes
O6 C15 . 1.248(6) yes
O7 C22 . 1.241(6) yes
N1 C22 . 1.317(6) yes
N1 C23 . 1.451(7) yes
N1 C24 . 1.442(8) yes
C1 C2 . 1.482(6) yes
C2 C3 . 1.379(7) yes
C2 C7 . 1.381(6) yes
C3 C4 . 1.397(7) yes
C3 H31 . 0.930 no
C4 C5 . 1.377(7) yes
C4 H41 . 0.930 no
C5 C6 . 1.378(8) yes
C5 H51 . 0.930 no
C6 C7 . 1.376(7) yes
C6 H61 . 0.930 no
C7 H71 . 0.930 no
C8 C9 . 1.490(6) yes
C9 C10 . 1.381(6) yes
C9 C14 . 1.385(6) yes
C10 C11 . 1.390(7) yes
C10 H101 . 0.930 no
C11 C12 . 1.368(7) yes
C11 H111 . 0.930 no
C12 C13 . 1.367(7) yes
C12 H121 . 0.930 no
C13 C14 . 1.370(7) yes
C13 H131 . 0.930 no
C14 H141 . 0.930 no
C15 C16 . 1.495(6) yes
C16 C17 . 1.384(6) yes
C16 C21 . 1.374(7) yes
C17 C18 . 1.398(7) yes
C17 H171 . 0.930 no
C18 C19 . 1.363(7) yes
C18 H181 . 0.930 no
C19 C20 . 1.369(7) yes
C19 H191 . 0.930 no
C20 C21 . 1.384(7) yes
C20 H201 . 0.930 no
C21 H211 . 0.930 no
C22 H221 . 0.930 no
C23 H231 . 0.961 no
C23 H232 . 0.963 no
C23 H233 . 0.958 no
C24 H241 . 0.959 no
C24 H242 . 0.961 no
C24 H243 . 0.962 no
